data_2016266
loop_
_publ_author_name
'Smolentsev, Anton I.'
'Gubanov, Alexander I.'
'Danilenko, Andrey M.'

_publ_section_title
;
 Three hexafluoridoiridates(IV), Ca[IrF~6~]&#x00B7;2H~2~O,
 Sr[IrF~6~]&#x00B7;2H~2~O and Ba[IrF~6~]
;
_journal_coeditor_code IZ3025
_journal_issue 11
_journal_name_full 'Acta Crystallographica Section C'
_journal_page_first i99
_journal_page_last i101
_journal_paper_doi 10.1107/S0108270107044046
_journal_volume 63
_journal_year 2007
_chemical_formula_iupac 'Ca [Ir F6] , 2H2 O'
_chemical_formula_moiety 'Ca 2+ , F6 Ir 2- , 2H2 O'
_chemical_formula_sum 'Ca F6 H4 Ir O2'
_chemical_formula_weight 382.31
_chemical_name_common 'calcium hexafluoroiridate (IV)'
_chemical_name_systematic
;
calcium hexafluoroiridate(IV) dihydrate
;
_space_group_IT_number 14
_symmetry_cell_setting monoclinic
_symmetry_space_group_name_Hall '-P 2yn'
_symmetry_space_group_name_H-M 'P 1 21/n 1'
_atom_sites_solution_hydrogens difmap
_atom_sites_solution_primary direct
_atom_sites_solution_secondary difmap
_audit_creation_method SHELXL97
_cell_angle_alpha 90.00
_cell_angle_beta 99.2620(10)
_cell_angle_gamma 90.00
_cell_formula_units_Z 4
_cell_length_a 5.9055(2)
_cell_length_b 9.5369(3)
_cell_length_c 11.0140(3)
_cell_measurement_reflns_used 3691
_cell_measurement_temperature 296(2)
_cell_measurement_theta_max 29.98
_cell_measurement_theta_min 3.69
_cell_volume 612.22(3)
_computing_cell_refinement 'SAINT (Bruker, 2004)'
_computing_data_collection 'APEX2 (Bruker, 2004)'
_computing_data_reduction 'SAINT (Bruker, 2004)'
_computing_molecular_graphics 'BS (Ozawa & Kang, 2004)'
_computing_publication_material 'SHELXTL (Bruker, 2004)'
_computing_structure_refinement 'SHELXTL (Bruker, 2004)'
_computing_structure_solution 'SHELXTL (Bruker, 2004)'
_diffrn_ambient_temperature 296(2)
_diffrn_detector_area_resol_mean 25
_diffrn_measured_fraction_theta_full 1.000
_diffrn_measured_fraction_theta_max 1.000
_diffrn_measurement_device_type 'Bruker Nonius X8 APEX CCD area-detector'
_diffrn_measurement_method \f
_diffrn_radiation_monochromator graphite
_diffrn_radiation_source 'fine-focus sealed tube'
_diffrn_radiation_type MoK\a
_diffrn_radiation_wavelength 0.71073
_diffrn_reflns_av_R_equivalents 0.0282
_diffrn_reflns_av_sigmaI/netI 0.0295
_diffrn_reflns_limit_h_max 8
_diffrn_reflns_limit_h_min -7
_diffrn_reflns_limit_k_max 13
_diffrn_reflns_limit_k_min -11
_diffrn_reflns_limit_l_max 15
_diffrn_reflns_limit_l_min -11
_diffrn_reflns_number 5426
_diffrn_reflns_theta_full 25.00
_diffrn_reflns_theta_max 30.01
_diffrn_reflns_theta_min 2.84
_diffrn_standards_decay_% 0
_diffrn_standards_number 0
_exptl_absorpt_coefficient_mu 22.715
_exptl_absorpt_correction_T_max 0.4635
_exptl_absorpt_correction_T_min 0.2097
_exptl_absorpt_correction_type multi-scan
_exptl_absorpt_process_details '(SADABS; Bruker, 2004)'
_exptl_crystal_colour 'light pink'
_exptl_crystal_density_diffrn 4.148
_exptl_crystal_density_method 'not measured'
_exptl_crystal_description needle
_exptl_crystal_F_000 684
_exptl_crystal_size_max 0.10
_exptl_crystal_size_mid 0.06
_exptl_crystal_size_min 0.04
_refine_diff_density_max 0.941
_refine_diff_density_min -2.835
_refine_ls_extinction_method none
_refine_ls_goodness_of_fit_ref 1.245
_refine_ls_hydrogen_treatment mixed
_refine_ls_matrix_type full
_refine_ls_number_parameters 107
_refine_ls_number_reflns 1790
_refine_ls_number_restraints 6
_refine_ls_restrained_S_all 1.243
_refine_ls_R_factor_all 0.0226
_refine_ls_R_factor_gt 0.0209
_refine_ls_shift/su_max 0.001
_refine_ls_shift/su_mean 0.000
_refine_ls_structure_factor_coef Fsqd
_refine_ls_weighting_details 'calc w = 1/[\s^2^(Fo^2^)+(0.0253P)^2^] where P=(Fo^2^+2Fc^2^)/3'
_refine_ls_weighting_scheme calc
_refine_ls_wR_factor_gt 0.0553
_refine_ls_wR_factor_ref 0.0559
_reflns_number_gt 1688
_reflns_number_total 1790
_reflns_threshold_expression I>2\s(I)
_cod_data_source_file iz3025.cif
_cod_data_source_block I
_cod_depositor_comments
;
The following automatic conversions were performed:
'_geom_bond_publ_flag' value 'Yes' changed to 'yes' according to
'/home/saulius/struct/CIF-dictionaries/cif_core.dic' dictionary named
'cif_core.dic' version 2.4.1 from 2010-06-29 (14 times).

Automatic conversion script
Id: cif_fix_enum 1527 2010-12-29 10:47:43Z saulius 

The following automatic conversions were performed:

'_geom_bond_publ_flag' value 'Yes' changed to 'yes' according to
/home/saulius/struct/CIF-dictionaries/cif_core.dic dictionary named
'cif_core.dic' version 2.4.1 from 2010-06-29 (14 times).

Automatic conversion script
Id: cif_fix_values 1715 2011-07-08 13:25:40Z adriana 
;
_cod_original_sg_symbol_H-M 'P 21/n'
_cod_database_code 2016266
_cod_database_fobs_code 2016266

loop_
_symmetry_equiv_pos_as_xyz
'x, y, z'
'-x+1/2, y+1/2, -z+1/2'
'-x, -y, -z'
'x-1/2, -y-1/2, z-1/2'

loop_
_atom_site_type_symbol
_atom_site_label
_atom_site_fract_x
_atom_site_fract_y
_atom_site_fract_z
_atom_site_U_iso_or_equiv
_atom_site_adp_type
_atom_site_calc_flag
_atom_site_refinement_flags
_atom_site_occupancy
Ir Ir1 0.40499(2) 0.539327(15) 0.265398(13) 0.00857(7) Uani d . 1
Ca Ca1 0.66063(14) 0.18588(9) 0.45306(8) 0.01119(16) Uani d . 1
F F2 0.6581(4) 0.6440(3) 0.2159(2) 0.0184(5) Uani d . 1
F F1 0.6254(4) 0.4059(3) 0.3455(2) 0.0199(5) Uani d . 1
F F4 0.1480(5) 0.4431(3) 0.3160(3) 0.0211(6) Uani d . 1
F F3 0.1815(4) 0.6693(3) 0.1806(2) 0.0198(5) Uani d . 1
F F6 0.3794(5) 0.4293(3) 0.1160(2) 0.0208(6) Uani d . 1
F F5 0.4356(5) 0.6502(3) 0.4133(2) 0.0210(6) Uani d . 1
O O1 1.0353(6) 0.3009(4) 0.5137(4) 0.0247(7) Uani d D 1
O O2 0.3779(6) 0.0763(4) 0.5856(3) 0.0167(6) Uani d D 1
H H1A 1.065(11) 0.362(6) 0.563(5) 0.04(2) Uiso d D 1
H H1B 1.095(13) 0.328(8) 0.457(5) 0.07(3) Uiso d D 1
H H2A 0.280(8) 0.136(5) 0.561(4) 0.015(14) Uiso d D 1
H H2B 0.423(10) 0.092(7) 0.655(4) 0.033(18) Uiso d D 1

loop_
_atom_site_aniso_label
_atom_site_aniso_U_11
_atom_site_aniso_U_22
_atom_site_aniso_U_33
_atom_site_aniso_U_12
_atom_site_aniso_U_13
_atom_site_aniso_U_23
Ir1 0.01050(9) 0.00778(10) 0.00746(10) -0.00010(5) 0.00158(6) -0.00031(4)
Ca1 0.0131(4) 0.0109(4) 0.0095(4) 0.0003(3) 0.0015(3) 0.0000(3)
F2 0.0194(12) 0.0188(14) 0.0191(13) -0.0046(10) 0.0097(11) 0.0033(10)
F1 0.0208(12) 0.0166(13) 0.0208(14) 0.0043(11) -0.0010(10) 0.0061(11)
F4 0.0193(13) 0.0226(15) 0.0225(15) -0.0081(11) 0.0063(11) 0.0044(11)
F3 0.0184(12) 0.0140(12) 0.0248(14) 0.0045(10) -0.0037(11) 0.0032(10)
F6 0.0231(13) 0.0231(14) 0.0151(14) -0.0004(11) -0.0004(11) -0.0100(11)
F5 0.0288(14) 0.0217(14) 0.0139(13) -0.0008(11) 0.0078(11) -0.0099(10)
O1 0.0251(17) 0.0260(19) 0.0227(19) -0.0078(15) 0.0031(15) 0.0036(16)
O2 0.0175(15) 0.0173(16) 0.0142(16) 0.0036(13) -0.0009(12) -0.0008(13)

loop_
_atom_type_symbol
_atom_type_description
_atom_type_scat_dispersion_real
_atom_type_scat_dispersion_imag
_atom_type_scat_source
O O 0.0106 0.0060 'International Tables Vol C Tables 4.2.6.8 and 6.1.1.4'
H H 0.0000 0.0000 'International Tables Vol C Tables 4.2.6.8 and 6.1.1.4'
F F 0.0171 0.0103 'International Tables Vol C Tables 4.2.6.8 and 6.1.1.4'
Ca Ca 0.2262 0.3064 'International Tables Vol C Tables 4.2.6.8 and 6.1.1.4'
Ir Ir -1.4442 7.9887 'International Tables Vol C Tables 4.2.6.8 and 6.1.1.4'

loop_
_geom_angle_atom_site_label_1
_geom_angle_atom_site_label_2
_geom_angle_atom_site_label_3
_geom_angle_site_symmetry_1
_geom_angle_site_symmetry_3
_geom_angle
F5 Ir1 F1 . . 90.62(12)
F5 Ir1 F4 . . 89.31(12)
F1 Ir1 F4 . . 93.33(12)
F5 Ir1 F6 . . 178.94(11)
F1 Ir1 F6 . . 89.19(12)
F4 Ir1 F6 . . 91.74(13)
F5 Ir1 F3 . . 91.15(11)
F1 Ir1 F3 . . 178.21(12)
F4 Ir1 F3 . . 86.39(12)
F6 Ir1 F3 . . 89.05(12)
F5 Ir1 F2 . . 89.05(11)
F1 Ir1 F2 . . 88.54(11)
F4 Ir1 F2 . . 177.53(11)
F6 Ir1 F2 . . 89.90(12)
F3 Ir1 F2 . . 91.79(11)
F5 Ca1 F3 3_666 2_545 100.10(10)
F5 Ca1 F6 3_666 4_666 89.47(11)
F3 Ca1 F6 2_545 4_666 141.76(11)
F5 Ca1 F2 3_666 2_645 145.96(10)
F3 Ca1 F2 2_545 2_645 86.90(10)
F6 Ca1 F2 4_666 2_645 105.53(10)
F5 Ca1 F1 3_666 . 73.07(10)
F3 Ca1 F1 2_545 . 75.37(10)
F6 Ca1 F1 4_666 . 142.25(11)
F2 Ca1 F1 2_645 . 76.70(9)
F5 Ca1 O1 3_666 . 79.99(12)
F3 Ca1 O1 2_545 . 149.31(12)
F6 Ca1 O1 4_666 . 68.66(11)
F2 Ca1 O1 2_645 . 77.55(12)
F1 Ca1 O1 . . 75.37(11)
F5 Ca1 O2 3_666 3_656 139.27(11)
F3 Ca1 O2 2_545 3_656 77.27(11)
F6 Ca1 O2 4_666 3_656 71.74(11)
F2 Ca1 O2 2_645 3_656 74.76(10)
F1 Ca1 O2 . 3_656 141.14(11)
O1 Ca1 O2 . 3_656 122.42(12)
F5 Ca1 O2 3_666 . 70.41(10)
F3 Ca1 O2 2_545 . 75.88(10)
F6 Ca1 O2 4_666 . 72.72(10)
F2 Ca1 O2 2_645 . 142.93(11)
F1 Ca1 O2 . . 127.87(10)
O1 Ca1 O2 . . 130.91(12)
O2 Ca1 O2 3_656 . 69.58(12)
F5 Ca1 Ca1 3_666 3_656 104.40(8)
F3 Ca1 Ca1 2_545 3_656 73.57(7)
F6 Ca1 Ca1 4_666 3_656 68.19(7)
F2 Ca1 Ca1 2_645 3_656 109.52(7)
F1 Ca1 Ca1 . 3_656 147.84(7)
O1 Ca1 Ca1 . 3_656 136.56(10)
O2 Ca1 Ca1 3_656 3_656 35.31(7)
O2 Ca1 Ca1 . 3_656 34.28(8)
F5 Ca1 H2A 3_666 . 62.2(11)
F3 Ca1 H2A 2_545 . 64.6(9)
F6 Ca1 H2A 4_666 . 88.6(8)
F2 Ca1 H2A 2_645 . 146.1(11)
F1 Ca1 H2A . . 110.7(8)
O1 Ca1 H2A . . 136.2(10)
O2 Ca1 H2A 3_656 . 81.1(10)
O2 Ca1 H2A . . 17.5(8)
Ca1 Ca1 H2A 3_656 . 47.0(10)
Ir1 F2 Ca1 . 2_655 141.72(14)
Ir1 F1 Ca1 . . 143.17(14)
Ir1 F3 Ca1 . 2 144.14(14)
Ir1 F6 Ca1 . 4_565 150.91(15)
Ir1 F5 Ca1 . 3_666 157.35(15)
Ca1 O1 H1A . . 127(5)
Ca1 O1 H1B . . 114(5)
H1A O1 H1B . . 103(6)
Ca1 O2 Ca1 3_656 . 110.42(12)
Ca1 O2 H2A 3_656 . 126(4)
Ca1 O2 H2A . . 91(4)
Ca1 O2 H2B 3_656 . 111(5)
Ca1 O2 H2B . . 109(5)
H2A O2 H2B . . 107(5)

loop_
_geom_bond_atom_site_label_1
_geom_bond_atom_site_label_2
_geom_bond_site_symmetry_2
_geom_bond_distance
_geom_bond_publ_flag
Ir1 F5 . 1.926(2) yes
Ir1 F1 . 1.929(3) yes
Ir1 F4 . 1.931(3) yes
Ir1 F6 . 1.937(3) yes
Ir1 F3 . 1.937(2) yes
Ir1 F2 . 1.947(2) yes
Ca1 F5 3_666 2.281(3) yes
Ca1 F3 2_545 2.306(3) yes
Ca1 F6 4_666 2.313(3) yes
Ca1 F2 2_645 2.326(3) yes
Ca1 F1 . 2.402(3) yes
Ca1 O1 . 2.464(4) yes
Ca1 O2 3_656 2.540(4) yes
Ca1 O2 . 2.607(3) yes
Ca1 Ca1 3_656 4.2273(17) ?
Ca1 H2A . 2.75(5) ?
F2 Ca1 2_655 2.326(3) ?
F3 Ca1 2 2.306(3) ?
F6 Ca1 4_565 2.313(3) ?
F5 Ca1 3_666 2.281(3) ?
O1 H1A . 0.79(4) ?
O1 H1B . 0.81(4) ?
O2 Ca1 3_656 2.540(4) ?
O2 H2A . 0.83(4) ?
O2 H2B . 0.78(4) ?

loop_
_geom_hbond_atom_site_label_D
_geom_hbond_atom_site_label_H
_geom_hbond_atom_site_label_A
_geom_hbond_site_symmetry_A
_geom_hbond_distance_DH
_geom_hbond_distance_HA
_geom_hbond_distance_DA
_geom_hbond_angle_DHA
O1 H1B F4 1_655 0.81(4) 1.96(5) 2.736(4) 159(8)
O2 H2B F4 4_666 0.78(4) 2.07(4) 2.777(5) 152(6)
O2 H2A O1 1_455 0.83(4) 2.14(4) 2.966(5) 175(5)
